data_7233165
loop_
_publ_author_name
'Yulia A. Getmanenko'
'Marina Fonari'
'Chad Risko'
'Bhupinder Sandhu'
'Elena Galan'
'Lingyun Zhu'
'Paul Tongwa'
'Do Kyung Hwang'
'Sanjeev Singh'
'He Wang'
'Shree Prakash Tiwari'
'Yueh-Lin Loo'
'Jean-Luc Bredas'
'Bernard Kippelen'
'Tatiana Timofeeva'
'Seth R. Marder'

_publ_section_title
;
 Benzo[1,2-b:6,5-b']dithiophene(dithiazole)-4,5-dione derivatives:
 synthesis, electronic properties, crystal packing and charge transport
;
_journal_name_full 'Journal of Materials Chemistry C'
_journal_page_first 1467
_journal_page_last 1481
_journal_paper_doi 10.1039/C2TC00805J
_journal_volume 1
_journal_year 2013
_chemical_formula_moiety 'C32 H46 Br2 N2 S4 Si2'
_chemical_formula_sum 'C32 H46 Br2 N2 S4 Si2'
_chemical_formula_weight 802.95
_chemical_name_common
;
4,4'-Dibromo-2,2'-bis(4-hexyl-5-(trimethylsilyl)thiophen-2-yl)-5,5'-bithiazole
;
_chemical_name_systematic
;
4,4'-Dibromo-2,2'-bis(4-hexyl-5-(trimethylsilyl)thiophen-2-yl)-5,5'-bithiazole
;
_space_group_IT_number 15
_space_group_name_Hall '-C 2yc'
_space_group_name_H-M_alt 'C 1 2/c 1'
_symmetry_cell_setting monoclinic
_symmetry_space_group_name_Hall '-C 2yc'
_symmetry_space_group_name_H-M 'C 1 2/c 1'
_atom_sites_solution_hydrogens geom
_atom_sites_solution_primary direct
_atom_sites_solution_secondary difmap
_cell_angle_alpha 90.00
_cell_angle_beta 108.2470(10)
_cell_angle_gamma 90.00
_cell_formula_units_Z 4
_cell_length_a 37.478(2)
_cell_length_b 7.0932(4)
_cell_length_c 14.7217(8)
_cell_measurement_reflns_used 5309
_cell_measurement_temperature 100(2)
_cell_measurement_theta_max 28.1853
_cell_measurement_theta_min 2.2888
_cell_volume 3716.8(4)
_computing_cell_refinement 'SAINTPlus, v. 6.2 (Bruker, 2001)'
_computing_data_collection 'APEX2 (Bruker, 2005)'
_computing_data_reduction 'SAINTPlus, v. 6.2 (Bruker, 2001)'
_computing_molecular_graphics 'SHELXTL (Sheldrick, 2008)'
_computing_publication_material 'SHELXTL (Sheldrick, 2008)'
_computing_structure_refinement 'SHELXL-97 (Sheldrick, 2008)'
_computing_structure_solution 'SHELXS-97 (Sheldrick, 2008)'
_diffrn_ambient_temperature 100(2)
_diffrn_measured_fraction_theta_full 1.000
_diffrn_measured_fraction_theta_max 1.000
_diffrn_measurement_device_type 'Bruker APEX-II CCD'
_diffrn_measurement_method '\f and \w scans'
_diffrn_radiation_monochromator graphite
_diffrn_radiation_source 'fine-focus sealed tube'
_diffrn_radiation_type MoK\a
_diffrn_radiation_wavelength 0.71073
_diffrn_reflns_av_R_equivalents 0.0421
_diffrn_reflns_av_sigmaI/netI 0.0289
_diffrn_reflns_limit_h_max 46
_diffrn_reflns_limit_h_min -46
_diffrn_reflns_limit_k_max 8
_diffrn_reflns_limit_k_min -8
_diffrn_reflns_limit_l_max 18
_diffrn_reflns_limit_l_min -18
_diffrn_reflns_number 20666
_diffrn_reflns_theta_full 26.00
_diffrn_reflns_theta_max 26.00
_diffrn_reflns_theta_min 2.29
_exptl_absorpt_coefficient_mu 2.495
_exptl_absorpt_correction_T_max 0.6353
_exptl_absorpt_correction_T_min 0.3685
_exptl_absorpt_correction_type multi-scan
_exptl_absorpt_process_details 'SADABS (Sheldrick, 2003)'
_exptl_crystal_density_diffrn 1.435
_exptl_crystal_density_meas ?
_exptl_crystal_density_method 'not measured'
_exptl_crystal_F_000 1656
_exptl_crystal_size_max 0.50
_exptl_crystal_size_mid 0.30
_exptl_crystal_size_min 0.20
_refine_diff_density_max 1.435
_refine_diff_density_min -0.533
_refine_diff_density_rms 0.084
_refine_ls_extinction_method none
_refine_ls_goodness_of_fit_ref 1.051
_refine_ls_hydrogen_treatment constr
_refine_ls_matrix_type full
_refine_ls_number_parameters 194
_refine_ls_number_reflns 3652
_refine_ls_number_restraints 0
_refine_ls_restrained_S_all 1.051
_refine_ls_R_factor_all 0.0471
_refine_ls_R_factor_gt 0.0356
_refine_ls_shift/su_max 0.001
_refine_ls_shift/su_mean 0.000
_refine_ls_structure_factor_coef Fsqd
_refine_ls_weighting_details 'calc w=1/[\s^2^(Fo^2^)+(0.0564P)^2^+6.2709P] where P=(Fo^2^+2Fc^2^)/3'
_refine_ls_weighting_scheme calc
_refine_ls_wR_factor_gt 0.0920
_refine_ls_wR_factor_ref 0.0982
_reflns_number_gt 3050
_reflns_number_total 3652
_reflns_threshold_expression >2sigma(I)
_cod_data_source_file 1000022.cif
_cod_data_source_block PCOD1000022
_cod_depositor_comments
;
The following automatic conversions were performed:

data item '_exptl_absorpt_correction_type' value 'Multi-scan' was
changed to 'multi-scan' in accordance with the built-in table derived
from the CIF Core dictionary named 'cif_core.dic' version 2.4.5 last
updated on 2014-11-21.

data item '_symmetry_cell_setting' value 'Monoclinic' was changed to
'monoclinic' in accordance with the built-in table derived from the
CIF Core dictionary named 'cif_core.dic' version 2.4.5 last updated
on 2014-11-21.

data item '_exptl_crystal_density_meas' value 'not measured' was
changed to '?' -- the value is perceived as not measured.

Automatic conversion script
Id: cif_fix_values 6909 2019-04-08 15:41:33Z antanas 
;
_cod_original_sg_symbol_Hall -C2yc
_cod_original_sg_symbol_H-M C2/c
_cod_database_code 7233165

loop_
_symmetry_equiv_pos_as_xyz
'x, y, z'
'-x, y, -z+1/2'
'x+1/2, y+1/2, z'
'-x+1/2, y+1/2, -z+1/2'
'-x, -y, -z'
'x, -y, z-1/2'
'-x+1/2, -y+1/2, -z'
'x+1/2, -y+1/2, z-1/2'

loop_
_atom_site_label
_atom_site_type_symbol
_atom_site_fract_x
_atom_site_fract_y
_atom_site_fract_z
_atom_site_U_iso_or_equiv
_atom_site_adp_type
_atom_site_occupancy
_atom_site_symmetry_multiplicity
_atom_site_calc_flag
_atom_site_refinement_flags
_atom_site_disorder_assembly
_atom_site_disorder_group
Br1 Br 0.244186(9) -0.20620(4) 0.20444(2) 0.02445(12) Uani 1 1 d . . .
Si1 Si 0.38076(3) 0.78142(14) 0.20900(7) 0.0343(2) Uani 1 1 d . . .
S1 S 0.27976(2) -0.00291(11) -0.03420(5) 0.02246(18) Uani 1 1 d . . .
S2 S 0.32776(2) 0.43924(12) 0.17428(6) 0.0278(2) Uani 1 1 d . . .
N1 N 0.27914(7) 0.0792(4) 0.13562(18) 0.0227(6) Uani 1 1 d . . .
C1 C 0.25858(8) -0.1631(4) 0.0226(2) 0.0201(6) Uani 1 1 d . . .
C2 C 0.26183(9) -0.0899(4) 0.1114(2) 0.0214(6) Uani 1 1 d . . .
C3 C 0.29010(9) 0.1421(4) 0.0648(2) 0.0226(6) Uani 1 1 d . . .
C4 C 0.31135(9) 0.3155(4) 0.0690(2) 0.0242(7) Uani 1 1 d . . .
C5 C 0.32267(9) 0.3980(4) -0.0013(2) 0.0254(7) Uani 1 1 d . . .
H5 H 0.3162 0.3508 -0.0647 0.030 Uiso 1 1 calc R . .
C6 C 0.34516(9) 0.5615(5) 0.0299(2) 0.0267(7) Uani 1 1 d . . .
C7 C 0.35096(9) 0.6013(5) 0.1252(2) 0.0281(7) Uani 1 1 d . . .
C8 C 0.36220(10) 0.6700(5) -0.0344(3) 0.0308(7) Uani 1 1 d . . .
H8A H 0.3592 0.8068 -0.0253 0.037 Uiso 1 1 calc R . .
H8B H 0.3484 0.6393 -0.1019 0.037 Uiso 1 1 calc R . .
C9 C 0.40385(10) 0.6256(6) -0.0144(3) 0.0381(9) Uani 1 1 d . . .
H9A H 0.4065 0.4923 -0.0311 0.046 Uiso 1 1 calc R . .
H9B H 0.4170 0.6411 0.0549 0.046 Uiso 1 1 calc R . .
C10 C 0.42255(11) 0.7518(6) -0.0705(3) 0.0436(10) Uani 1 1 d . . .
H10A H 0.4095 0.7343 -0.1398 0.052 Uiso 1 1 calc R . .
H10B H 0.4193 0.8851 -0.0548 0.052 Uiso 1 1 calc R . .
C11 C 0.46414(11) 0.7134(6) -0.0506(3) 0.0455(10) Uani 1 1 d . . .
H11A H 0.4775 0.7413 0.0175 0.055 Uiso 1 1 calc R . .
H11B H 0.4677 0.5778 -0.0612 0.055 Uiso 1 1 calc R . .
C12 C 0.48162(12) 0.8280(7) -0.1122(4) 0.0562(12) Uani 1 1 d . . .
H12A H 0.4796 0.9635 -0.0984 0.067 Uiso 1 1 calc R . .
H12B H 0.4672 0.8065 -0.1803 0.067 Uiso 1 1 calc R . .
C13 C 0.52265(13) 0.7805(8) -0.0966(4) 0.0722(16) Uani 1 1 d . . .
H13A H 0.5374 0.8097 -0.0304 0.108 Uiso 1 1 calc R . .
H13B H 0.5320 0.8552 -0.1404 0.108 Uiso 1 1 calc R . .
H13C H 0.5250 0.6460 -0.1089 0.108 Uiso 1 1 calc R . .
C14 C 0.42848(12) 0.6671(6) 0.2692(3) 0.0525(11) Uani 1 1 d . . .
H14A H 0.4437 0.7504 0.3197 0.079 Uiso 1 1 calc R . .
H14B H 0.4414 0.6460 0.2216 0.079 Uiso 1 1 calc R . .
H14C H 0.4248 0.5461 0.2973 0.079 Uiso 1 1 calc R . .
C15 C 0.38922(11) 0.9960(5) 0.1472(3) 0.0410(9) Uani 1 1 d . . .
H15A H 0.3651 1.0499 0.1091 0.061 Uiso 1 1 calc R . .
H15B H 0.4040 0.9632 0.1052 0.061 Uiso 1 1 calc R . .
H15C H 0.4030 1.0885 0.1947 0.061 Uiso 1 1 calc R . .
C16 C 0.35863(13) 0.8351(6) 0.3008(3) 0.0501(11) Uani 1 1 d . . .
H16A H 0.3754 0.9150 0.3502 0.075 Uiso 1 1 calc R . .
H16B H 0.3537 0.7175 0.3297 0.075 Uiso 1 1 calc R . .
H16C H 0.3349 0.9016 0.2714 0.075 Uiso 1 1 calc R . .

loop_
_atom_site_aniso_label
_atom_site_aniso_U_11
_atom_site_aniso_U_22
_atom_site_aniso_U_33
_atom_site_aniso_U_23
_atom_site_aniso_U_13
_atom_site_aniso_U_12
Br1 0.0389(2) 0.02068(17) 0.02070(17) -0.00056(12) 0.01931(14) -0.00252(13)
Si1 0.0432(6) 0.0316(5) 0.0281(5) -0.0036(4) 0.0114(4) -0.0165(4)
S1 0.0315(4) 0.0201(4) 0.0213(4) 0.0002(3) 0.0163(3) -0.0022(3)
S2 0.0359(5) 0.0260(4) 0.0250(4) -0.0014(3) 0.0145(3) -0.0063(3)
N1 0.0303(14) 0.0214(13) 0.0207(13) 0.0006(10) 0.0142(11) -0.0009(11)
C1 0.0252(16) 0.0174(14) 0.0225(15) 0.0032(12) 0.0142(12) 0.0016(12)
C2 0.0297(16) 0.0193(14) 0.0210(15) 0.0017(12) 0.0162(13) 0.0008(13)
C3 0.0286(16) 0.0199(15) 0.0223(15) -0.0011(13) 0.0121(13) 0.0005(13)
C4 0.0289(16) 0.0202(16) 0.0273(16) -0.0002(13) 0.0142(14) 0.0007(13)
C5 0.0316(17) 0.0229(16) 0.0267(16) -0.0013(13) 0.0165(14) 0.0005(13)
C6 0.0279(17) 0.0263(17) 0.0299(17) 0.0042(14) 0.0146(14) 0.0003(13)
C7 0.0329(18) 0.0239(17) 0.0317(18) 0.0000(14) 0.0160(14) -0.0032(14)
C8 0.0331(18) 0.0308(18) 0.0329(18) 0.0050(14) 0.0165(15) -0.0036(14)
C9 0.040(2) 0.037(2) 0.045(2) 0.0070(17) 0.0245(17) -0.0004(17)
C10 0.041(2) 0.046(2) 0.050(2) 0.0051(19) 0.0239(19) -0.0042(18)
C11 0.040(2) 0.052(3) 0.049(2) 0.0057(19) 0.0220(19) -0.0017(19)
C12 0.049(3) 0.068(3) 0.061(3) 0.007(2) 0.032(2) -0.008(2)
C13 0.047(3) 0.103(4) 0.077(4) 0.009(3) 0.034(3) -0.011(3)
C14 0.045(2) 0.051(3) 0.053(3) 0.003(2) 0.003(2) -0.005(2)
C15 0.042(2) 0.037(2) 0.046(2) -0.0042(17) 0.0184(18) -0.0048(17)
C16 0.059(3) 0.054(3) 0.042(2) -0.011(2) 0.022(2) -0.019(2)

loop_
_atom_type_symbol
_atom_type_description
_atom_type_scat_dispersion_real
_atom_type_scat_dispersion_imag
_atom_type_scat_source
C C 0.0033 0.0016 'International Tables Vol C Tables 4.2.6.8 and 6.1.1.4'
H H 0.0000 0.0000 'International Tables Vol C Tables 4.2.6.8 and 6.1.1.4'
N N 0.0061 0.0033 'International Tables Vol C Tables 4.2.6.8 and 6.1.1.4'
S S 0.1246 0.1234 'International Tables Vol C Tables 4.2.6.8 and 6.1.1.4'
Si Si 0.0817 0.0704 'International Tables Vol C Tables 4.2.6.8 and 6.1.1.4'
Br Br -0.2901 2.4595 'International Tables Vol C Tables 4.2.6.8 and 6.1.1.4'

loop_
_geom_angle_atom_site_label_1
_geom_angle_atom_site_label_2
_geom_angle_atom_site_label_3
_geom_angle
_geom_angle_site_symmetry_1
_geom_angle_site_symmetry_3
C16 Si1 C15 112.2(2) . .
C16 Si1 C7 108.16(17) . .
C15 Si1 C7 113.23(17) . .
C16 Si1 C14 108.7(2) . .
C15 Si1 C14 107.33(19) . .
C7 Si1 C14 107.05(18) . .
C3 S1 C1 89.95(14) . .
C4 S2 C7 92.73(15) . .
C3 N1 C2 109.6(3) . .
C2 C1 C1 130.5(3) . 7_545
C2 C1 S1 107.0(2) . .
C1 C1 S1 122.5(3) 7_545 .
N1 C2 C1 118.4(3) . .
N1 C2 Br1 116.3(2) . .
C1 C2 Br1 125.3(2) . .
N1 C3 C4 123.8(3) . .
N1 C3 S1 115.1(2) . .
C4 C3 S1 121.0(2) . .
C5 C4 C3 128.7(3) . .
C5 C4 S2 110.8(2) . .
C3 C4 S2 120.4(2) . .
C4 C5 C6 113.5(3) . .
C4 C5 H5 123.3 . .
C6 C5 H5 123.3 . .
C7 C6 C5 112.5(3) . .
C7 C6 C8 124.8(3) . .
C5 C6 C8 122.6(3) . .
C6 C7 S2 110.4(2) . .
C6 C7 Si1 132.7(3) . .
S2 C7 Si1 116.75(18) . .
C6 C8 C9 112.4(3) . .
C6 C8 H8A 109.1 . .
C9 C8 H8A 109.1 . .
C6 C8 H8B 109.1 . .
C9 C8 H8B 109.1 . .
H8A C8 H8B 107.9 . .
C8 C9 C10 112.8(3) . .
C8 C9 H9A 109.0 . .
C10 C9 H9A 109.0 . .
C8 C9 H9B 109.0 . .
C10 C9 H9B 109.0 . .
H9A C9 H9B 107.8 . .
C11 C10 C9 114.0(3) . .
C11 C10 H10A 108.8 . .
C9 C10 H10A 108.8 . .
C11 C10 H10B 108.8 . .
C9 C10 H10B 108.8 . .
H10A C10 H10B 107.6 . .
C12 C11 C10 113.5(4) . .
C12 C11 H11A 108.9 . .
C10 C11 H11A 108.9 . .
C12 C11 H11B 108.9 . .
C10 C11 H11B 108.9 . .
H11A C11 H11B 107.7 . .
C11 C12 C13 113.5(4) . .
C11 C12 H12A 108.9 . .
C13 C12 H12A 108.9 . .
C11 C12 H12B 108.9 . .
C13 C12 H12B 108.9 . .
H12A C12 H12B 107.7 . .
C12 C13 H13A 109.5 . .
C12 C13 H13B 109.5 . .
H13A C13 H13B 109.5 . .
C12 C13 H13C 109.5 . .
H13A C13 H13C 109.5 . .
H13B C13 H13C 109.5 . .
Si1 C14 H14A 109.5 . .
Si1 C14 H14B 109.5 . .
H14A C14 H14B 109.5 . .
Si1 C14 H14C 109.5 . .
H14A C14 H14C 109.5 . .
H14B C14 H14C 109.5 . .
Si1 C15 H15A 109.5 . .
Si1 C15 H15B 109.5 . .
H15A C15 H15B 109.5 . .
Si1 C15 H15C 109.5 . .
H15A C15 H15C 109.5 . .
H15B C15 H15C 109.5 . .
Si1 C16 H16A 109.5 . .
Si1 C16 H16B 109.5 . .
H16A C16 H16B 109.5 . .
Si1 C16 H16C 109.5 . .
H16A C16 H16C 109.5 . .
H16B C16 H16C 109.5 . .

loop_
_geom_bond_atom_site_label_1
_geom_bond_atom_site_label_2
_geom_bond_distance
_geom_bond_site_symmetry_2
Br1 C2 1.887(3) .
Si1 C16 1.833(4) .
Si1 C15 1.850(4) .
Si1 C7 1.881(3) .
Si1 C14 1.910(4) .
S1 C3 1.726(3) .
S1 C1 1.742(3) .
S2 C4 1.718(3) .
S2 C7 1.730(3) .
N1 C3 1.312(4) .
N1 C2 1.357(4) .
C1 C2 1.377(4) .
C1 C1 1.451(6) 7_545
C3 C4 1.456(4) .
C4 C5 1.367(4) .
C5 C6 1.422(4) .
C5 H5 0.9500 .
C6 C7 1.381(4) .
C6 C8 1.508(4) .
C8 C9 1.528(5) .
C8 H8A 0.9900 .
C8 H8B 0.9900 .
C9 C10 1.530(5) .
C9 H9A 0.9900 .
C9 H9B 0.9900 .
C10 C11 1.518(5) .
C10 H10A 0.9900 .
C10 H10B 0.9900 .
C11 C12 1.512(6) .
C11 H11A 0.9900 .
C11 H11B 0.9900 .
C12 C13 1.520(6) .
C12 H12A 0.9900 .
C12 H12B 0.9900 .
C13 H13A 0.9800 .
C13 H13B 0.9800 .
C13 H13C 0.9800 .
C14 H14A 0.9800 .
C14 H14B 0.9800 .
C14 H14C 0.9800 .
C15 H15A 0.9800 .
C15 H15B 0.9800 .
C15 H15C 0.9800 .
C16 H16A 0.9800 .
C16 H16B 0.9800 .
C16 H16C 0.9800 .
